data_7240172
loop_
_publ_author_name
'Foyle, \'Emer M.'
'White, Nicholas G.'

_publ_section_title
;
 Anion templated crystal engineering of halogen bonding tripodal
 tris(halopyridinium) compounds
;
_journal_name_full CrystEngComm
_journal_paper_doi 10.1039/D0CE00241K
_journal_year 2020
_chemical_formula_moiety 'C42 H57 I3 N3 O3, Cl, 2(F6 P), C H4 O'
_chemical_formula_sum 'C43 H61 Cl F12 I3 N3 O4 P2'
_chemical_formula_weight 1390.03
_space_group_crystal_system monoclinic
_space_group_IT_number 14
_space_group_name_Hall '-P 2ybc'
_space_group_name_H-M_alt 'P 1 21/c 1'
_atom_sites_solution_hydrogens geom
_atom_sites_solution_primary dual
_audit_creation_date 2018-09-24
_audit_creation_method
;
Olex2 1.2
(compiled 2018.05.29 svn.r3508 for OlexSys, GUI svn.r5506)
;
_audit_update_record
;
2020-02-18 deposited with the CCDC.	2020-03-09 downloaded from the CCDC.
;
_cell_angle_alpha 90
_cell_angle_beta 97.0540(10)
_cell_angle_gamma 90
_cell_formula_units_Z 4
_cell_length_a 8.54400(10)
_cell_length_b 23.4300(2)
_cell_length_c 27.3585(3)
_cell_measurement_reflns_used 18380
_cell_measurement_temperature 150.00(10)
_cell_measurement_theta_max 72.6210
_cell_measurement_theta_min 4.0990
_cell_volume 5435.33(10)
_computing_cell_refinement 'CrysAlisPro 1.171.39.46 (Rigaku OD, 2018)'
_computing_data_collection 'CrysAlisPro 1.171.39.46 (Rigaku OD, 2018)'
_computing_data_reduction 'CrysAlisPro 1.171.39.46 (Rigaku OD, 2018)'
_computing_molecular_graphics 'Olex2 (Dolomanov et al., 2009)'
_computing_publication_material 'Olex2 (Dolomanov et al., 2009)'
_computing_structure_refinement 'ShelXL (Sheldrick, 2015)'
_computing_structure_solution 'ShelXT (Sheldrick, 2015)'
_diffrn_ambient_environment N~2~
_diffrn_ambient_temperature 150.00(10)
_diffrn_detector 'CCD plate'
_diffrn_detector_area_resol_mean 8.1297
_diffrn_detector_type EosS2
_diffrn_measured_fraction_theta_full 0.999
_diffrn_measured_fraction_theta_max 0.986
_diffrn_measurement_details
;
List of Runs (angles in degrees, time in seconds):

  # Type    Start    End  Width  t~exp~   \w     \q     \k     \f   Frames
#--------------------------------------------------------------------------
  1  \w   -103.00 -19.00   1.00    1.50    --  -36.03 -57.00-180.00   84
  2  \w     19.00 103.00   1.00    1.50    --   36.03  57.00 120.00   84
  3  \w    -32.00  63.00   1.00    1.50    --   36.03 -77.00   0.00   95
  4  \w     41.00 136.00   1.00    7.00    --  108.91 -77.00 -30.00   95
  5  \w     82.00 176.00   1.00    7.00    --  108.91  77.00  90.00   94
  6  \w     92.00 177.00   1.00    7.00    --  108.91  45.00   0.00   85
  7  \w     41.00 136.00   1.00    7.00    --  108.91 -77.00 150.00   95
  8  \w     88.00 178.00   1.00    7.00    --  108.91  30.00  60.00   90
  9  \w      7.00 107.00   1.00    1.50    --   36.03  19.00   0.00  100
 10  \w    -33.00  55.00   1.00    1.50    --   36.03 -38.00-180.00   88
 11  \w     71.00 178.00   1.00    7.00    --  108.91  15.00-150.00  107
 12  \w     82.00 176.00   1.00    7.00    --  108.91  77.00 -60.00   94
 13  \w     39.00 113.00   1.00    7.00    --  108.91-111.00 150.00   74
 14  \w     91.00 176.00   1.00    7.00    --  108.91  61.00 -90.00   85
 15  \w     23.00  89.00   1.00    1.50    --   36.03-125.00-180.00   66
 16  \w     19.00 103.00   1.00    1.50    --   36.03  57.00  30.00   84
 17  \w     92.00 177.00   1.00    7.00    --  108.91  45.00-120.00   85
 18  \w     39.00  89.00   1.00    7.00    --  108.91-111.00 -60.00   50
 19  \w     92.00 177.00   1.00    7.00    --  108.91  45.00 150.00   85
;
_diffrn_measurement_device 'four-circle diffractometer'
_diffrn_measurement_device_type 'SuperNova, Dual, Cu at home/near, EosS2'
_diffrn_measurement_method '\w scans'
_diffrn_orient_matrix_type 'CrysAlisPro convention (1999,Acta A55,543-557)'
_diffrn_orient_matrix_UB_11 0.0439442000
_diffrn_orient_matrix_UB_12 0.0477820000
_diffrn_orient_matrix_UB_13 -0.0345261000
_diffrn_orient_matrix_UB_21 0.0230496000
_diffrn_orient_matrix_UB_22 0.0416331000
_diffrn_orient_matrix_UB_23 0.0439158000
_diffrn_orient_matrix_UB_31 0.1746949000
_diffrn_orient_matrix_UB_32 -0.0174786000
_diffrn_orient_matrix_UB_33 0.0101026000
_diffrn_radiation_monochromator mirror
_diffrn_radiation_probe x-ray
_diffrn_radiation_type CuK\a
_diffrn_radiation_wavelength 1.54184
_diffrn_reflns_av_R_equivalents 0.0518
_diffrn_reflns_av_unetI/netI 0.0413
_diffrn_reflns_Laue_measured_fraction_full 0.999
_diffrn_reflns_Laue_measured_fraction_max 0.986
_diffrn_reflns_limit_h_max 10
_diffrn_reflns_limit_h_min -8
_diffrn_reflns_limit_k_max 28
_diffrn_reflns_limit_k_min -28
_diffrn_reflns_limit_l_max 33
_diffrn_reflns_limit_l_min -33
_diffrn_reflns_number 41629
_diffrn_reflns_point_group_measured_fraction_full 0.999
_diffrn_reflns_point_group_measured_fraction_max 0.986
_diffrn_reflns_theta_full 67.684
_diffrn_reflns_theta_max 72.857
_diffrn_reflns_theta_min 3.763
_diffrn_source 'micro-focus sealed X-ray tube'
_diffrn_source_type 'SuperNova (Cu) X-ray Source'
_exptl_absorpt_coefficient_mu 15.286
_exptl_absorpt_correction_T_max 0.360
_exptl_absorpt_correction_T_min 0.049
_exptl_absorpt_correction_type gaussian
_exptl_absorpt_process_details
;
CrysAlisPro 1.171.39.46 (Rigaku Oxford Diffraction, 2018)
Numerical absorption correction based on gaussian integration over
			a multifaceted crystal model
Empirical absorption correction using spherical harmonics,
 implemented in SCALE3 ABSPACK scaling algorithm.
;
_exptl_crystal_colour 'clear colourless'
_exptl_crystal_colour_lustre clear
_exptl_crystal_colour_primary colourless
_exptl_crystal_density_diffrn 1.699
_exptl_crystal_description needle
_exptl_crystal_F_000 2744
_exptl_crystal_size_max 0.521
_exptl_crystal_size_mid 0.154
_exptl_crystal_size_min 0.092
_refine_diff_density_max 1.543
_refine_diff_density_min -0.869
_refine_diff_density_rms 0.158
_refine_ls_extinction_method none
_refine_ls_goodness_of_fit_ref 1.030
_refine_ls_hydrogen_treatment constr
_refine_ls_matrix_type full
_refine_ls_number_parameters 618
_refine_ls_number_reflns 10691
_refine_ls_number_restraints 11
_refine_ls_restrained_S_all 1.030
_refine_ls_R_factor_all 0.0640
_refine_ls_R_factor_gt 0.0598
_refine_ls_shift/su_max 0.002
_refine_ls_shift/su_mean 0.000
_refine_ls_structure_factor_coef Fsqd
_refine_ls_weighting_details 'w=1/[\s^2^(Fo^2^)+(0.1025P)^2^+14.6450P] where P=(Fo^2^+2Fc^2^)/3'
_refine_ls_weighting_scheme calc
_refine_ls_wR_factor_gt 0.1599
_refine_ls_wR_factor_ref 0.1649
_reflns_Friedel_coverage 0.000
_reflns_number_gt 9687
_reflns_number_total 10691
_reflns_threshold_expression 'I > 2\s(I)'
_cod_data_source_file d0ce00241k2.cif
_cod_data_source_block emf2-37c
_cod_database_code 7240172
_shelx_shelxl_version_number 2018/1
_chemical_oxdiff_formula 'C20 H20 N5 I3 Cl3 O3'
_chemical_oxdiff_usercomment 'Colourless needle'
_shelx_space_group_comment
;
The symmetry employed for this shelxl refinement is uniquely defined
by the following loop, which should always be used as a source of
symmetry information in preference to the above space-group names.
They are only intended as comments.
;
_reflns_odcompleteness_completeness 99.87
_reflns_odcompleteness_iscentric 1
_reflns_odcompleteness_theta 66.97
_olex2_refinement_description
;
1. Fixed Uiso
 At 1.2 times of:
  All C(H) groups, All C(H,H) groups
 At 1.5 times of:
  All C(H,H,H) groups, All O(H) groups
2. Restrained distances
 C41-C42 = C41-C40
 1.5 with sigma of 0.001
3. Rigid bond restraints
 C37, C38, C39, C40, C41, C42
 with sigma for 1-2 distances of 0.01 and sigma for 1-3 distances of 0.01
4.a Secondary CH2 refined with riding coordinates:
 C10(H10A,H10B), C21(H21A,H21B), C22(H22A,H22B), C20(H20A,H20B), C44(H44A,
 H44B), C23(H23A,H23B), C27(H27A,H27B), C6(H6A,H6B), C37(H37A,H37B), C4(H4A,
 H4B), C24(H24A,H24B), C5(H5A,H5B), C3(H3A,H3B), C38(H38A,H38B), C2(H2A,H2B),
 C39(H39A,H39B), C40(H40A,H40B), C41(H41A,H41B)
4.b Aromatic/amide H refined with riding coordinates:
 C29(H29), C12(H12), C17(H17), C51(H51), C15(H15), C16(H16), C34(H34),
 C46(H46), C48(H48), C32(H32), C33(H33), C47(H47)
4.c Idealised Me refined as rotating group:
 C25(H25A,H25B,H25C), C60(H60A,H60B,H60C), C1(H1A,H1B,H1C), C42(H42A,H42B,H42C)
4.d Idealised tetrahedral OH refined as rotating group:
 O61(H61)
;
_olex2_submission_special_instructions 'No special instructions were received'
_oxdiff_exptl_absorpt_empirical_details
;
Empirical correction (ABSPACK) includes:
- Absorption correction using spherical harmonics
- Frame scaling
- Detector area scaling
;
_oxdiff_exptl_absorpt_empirical_full_max 2.912
_oxdiff_exptl_absorpt_empirical_full_min 0.596

loop_
_space_group_symop_operation_xyz
'x, y, z'
'-x, y+1/2, -z+1/2'
'-x, -y, -z'
'x, -y-1/2, z-1/2'

loop_
_atom_site_label
_atom_site_type_symbol
_atom_site_fract_x
_atom_site_fract_y
_atom_site_fract_z
_atom_site_U_iso_or_equiv
_atom_site_adp_type
_atom_site_occupancy
_atom_site_site_symmetry_order
_atom_site_calc_flag
_atom_site_refinement_flags_posn
_atom_site_refinement_flags_adp
_atom_site_refinement_flags_occupancy
_atom_site_disorder_assembly
_atom_site_disorder_group
I14 I 1.20204(4) 0.09965(2) 0.84890(2) 0.03877(12) Uani 1 1 d . . . . .
I31 I 0.71703(5) 0.14255(2) 0.44516(2) 0.04296(13) Uani 1 1 d . . . . .
I50 I 1.18913(5) 0.27446(2) 0.91514(2) 0.05029(14) Uani 1 1 d . . . . .
Cl59 Cl 0.6722(2) 0.71202(8) 0.48960(7) 0.0579(4) Uani 1 1 d . . . . .
P62 P 0.82722(17) 0.75700(6) 0.28441(6) 0.0380(3) Uani 1 1 d . . . . .
P52 P 0.55851(19) 0.47259(6) 0.83353(6) 0.0408(3) Uani 1 1 d . . . . .
O7 O 0.7016(4) 0.20968(15) 0.79728(13) 0.0286(7) Uani 1 1 d . . . . .
O19 O 0.6396(4) 0.16527(14) 0.62542(13) 0.0288(7) Uani 1 1 d . . . . .
F64 F 0.9535(4) 0.79997(16) 0.31277(15) 0.0497(9) Uani 1 1 d . . . . .
O36 O 0.6741(5) 0.36035(14) 0.67959(15) 0.0341(8) Uani 1 1 d . . . . .
F68 F 0.7076(5) 0.80857(17) 0.27201(16) 0.0531(9) Uani 1 1 d . . . . .
F67 F 0.7036(5) 0.71404(18) 0.25609(18) 0.0588(10) Uani 1 1 d . . . . .
F63 F 0.9487(5) 0.70569(17) 0.29769(19) 0.0588(11) Uani 1 1 d . . . . .
F66 F 0.9019(6) 0.7685(2) 0.23470(16) 0.0615(11) Uani 1 1 d . . . . .
F55 F 0.6097(5) 0.53720(16) 0.83642(18) 0.0569(10) Uani 1 1 d . . . . .
F65 F 0.7549(5) 0.7458(2) 0.33451(17) 0.0606(10) Uani 1 1 d . . . . .
N11 N 0.8324(5) 0.10267(16) 0.72824(16) 0.0281(8) Uani 1 1 d . . . . .
N28 N 0.7636(5) 0.25358(19) 0.57069(17) 0.0319(9) Uani 1 1 d . . . . .
N45 N 0.8617(6) 0.34151(19) 0.79765(17) 0.0356(10) Uani 1 1 d . . . . .
C9 C 0.6634(5) 0.18732(19) 0.71093(18) 0.0247(9) Uani 1 1 d . . . . .
O61 O 0.6367(8) 0.6075(3) 0.5546(2) 0.0680(15) Uani 1 1 d . . . . .
H61 H 0.639325 0.636960 0.538524 0.102 Uiso 1 1 calc GR . . . .
F53 F 0.3812(6) 0.4926(2) 0.8256(3) 0.091(2) Uani 1 1 d . . . . .
C43 C 0.6794(6) 0.2855(2) 0.73832(19) 0.0284(10) Uani 1 1 d . . . . .
C35 C 0.6683(6) 0.3029(2) 0.68938(19) 0.0287(10) Uani 1 1 d . . . . .
C8 C 0.6789(6) 0.2276(2) 0.74886(18) 0.0265(9) Uani 1 1 d . . . . .
C18 C 0.6501(5) 0.2058(2) 0.66219(19) 0.0261(9) Uani 1 1 d . . . . .
C10 C 0.6664(6) 0.1245(2) 0.7223(2) 0.0297(10) Uani 1 1 d . . . . .
H10A H 0.619774 0.117791 0.752361 0.036 Uiso 1 1 calc R . . . .
H10B H 0.604511 0.104037 0.695788 0.036 Uiso 1 1 calc R . . . .
C26 C 0.6558(6) 0.2639(2) 0.65039(19) 0.0278(9) Uani 1 1 d . . . . .
C29 C 0.7060(6) 0.2243(2) 0.52994(19) 0.0307(10) Uani 1 1 d . . . . .
H29 H 0.599142 0.225724 0.518295 0.037 Uiso 1 1 calc R . . . .
F56 F 0.5129(8) 0.4076(2) 0.8348(3) 0.117(3) Uani 1 1 d . . . . .
C13 C 1.0749(6) 0.0902(2) 0.77931(19) 0.0310(10) Uani 1 1 d . . . . .
C21 C 0.4823(7) 0.1081(2) 0.56563(19) 0.0314(10) Uani 1 1 d . . . . .
H21A H 0.513065 0.072761 0.582583 0.038 Uiso 1 1 calc R . . . .
H21B H 0.559790 0.116800 0.543597 0.038 Uiso 1 1 calc R . . . .
C30 C 0.8086(7) 0.1921(2) 0.50568(19) 0.0341(11) Uani 1 1 d . . . . .
C22 C 0.3198(7) 0.1008(2) 0.5357(2) 0.0334(11) Uani 1 1 d . . . . .
H22A H 0.242384 0.094349 0.558267 0.040 Uiso 1 1 calc R . . . .
H22B H 0.291858 0.136017 0.518108 0.040 Uiso 1 1 calc R . . . .
C20 C 0.4790(6) 0.1558(2) 0.60286(18) 0.0290(10) Uani 1 1 d . . . . .
H20A H 0.436821 0.190291 0.586693 0.035 Uiso 1 1 calc R . . . .
H20B H 0.412595 0.145182 0.627736 0.035 Uiso 1 1 calc R . . . .
C44 C 0.6948(6) 0.3286(2) 0.7792(2) 0.0337(11) Uani 1 1 d . . . . .
H44A H 0.642271 0.363544 0.767417 0.040 Uiso 1 1 calc R . . . .
H44B H 0.642262 0.314227 0.806146 0.040 Uiso 1 1 calc R . . . .
C23 C 0.3113(7) 0.0519(2) 0.4989(2) 0.0356(11) Uani 1 1 d . . . . .
H23A H 0.392747 0.056881 0.477472 0.043 Uiso 1 1 calc R . . . .
H23B H 0.331419 0.016184 0.516486 0.043 Uiso 1 1 calc R . . . .
F58 F 0.7356(7) 0.4535(2) 0.8426(4) 0.136(4) Uani 1 1 d . . . . .
C12 C 0.9207(7) 0.1090(2) 0.77186(19) 0.0314(10) Uani 1 1 d . . . . .
H12 H 0.877199 0.126414 0.797618 0.038 Uiso 1 1 calc R . . . .
C49 C 1.0865(7) 0.3225(3) 0.8544(2) 0.0410(13) Uani 1 1 d . . . . .
C17 C 0.8921(7) 0.0791(2) 0.6895(2) 0.0349(11) Uani 1 1 d . . . . .
H17 H 0.829453 0.075484 0.659390 0.042 Uiso 1 1 calc R . . . .
C51 C 0.9344(7) 0.3105(2) 0.8350(2) 0.0354(11) Uani 1 1 d . . . . .
H51 H 0.880936 0.280574 0.847907 0.043 Uiso 1 1 calc R . . . .
F54 F 0.5818(11) 0.4693(3) 0.7785(2) 0.110(2) Uani 1 1 d . . . . .
C27 C 0.6535(6) 0.2854(2) 0.5985(2) 0.0314(10) Uani 1 1 d . . . . .
H27A H 0.547365 0.281983 0.581485 0.038 Uiso 1 1 calc R . . . .
H27B H 0.681776 0.325497 0.599331 0.038 Uiso 1 1 calc R . . . .
C6 C 0.5574(6) 0.2029(2) 0.8211(2) 0.0341(11) Uani 1 1 d . . . . .
H6A H 0.503491 0.167949 0.810067 0.041 Uiso 1 1 calc R . . . .
H6B H 0.486466 0.234745 0.812616 0.041 Uiso 1 1 calc R . . . .
C15 C 1.1396(7) 0.0656(3) 0.7397(2) 0.0398(12) Uani 1 1 d . . . . .
H15 H 1.243607 0.053023 0.743467 0.048 Uiso 1 1 calc R . . . .
F57 F 0.5417(12) 0.4745(3) 0.8909(2) 0.127(3) Uani 1 1 d . . . . .
C37 C 0.5210(7) 0.3854(2) 0.6654(3) 0.0416(13) Uani 1 1 d . U . . .
H37A H 0.457035 0.382428 0.692263 0.050 Uiso 1 1 calc R . . . .
H37B H 0.467286 0.365525 0.637065 0.050 Uiso 1 1 calc R . . . .
C4 C 0.7163(8) 0.1529(3) 0.8932(2) 0.0459(14) Uani 1 1 d . . . . .
H4A H 0.664699 0.116868 0.884345 0.055 Uiso 1 1 calc R . . . .
H4B H 0.808949 0.155397 0.876102 0.055 Uiso 1 1 calc R . . . .
C16 C 1.0465(8) 0.0603(3) 0.6948(2) 0.0443(14) Uani 1 1 d . . . . .
H16 H 1.087922 0.044113 0.668176 0.053 Uiso 1 1 calc R . . . .
C34 C 0.9165(7) 0.2531(3) 0.5879(2) 0.0424(13) Uani 1 1 d . . . . .
H34 H 0.952460 0.273834 0.616066 0.051 Uiso 1 1 calc R . . . .
C46 C 0.9376(9) 0.3837(3) 0.7772(3) 0.0507(15) Uani 1 1 d . . . . .
H46 H 0.886998 0.404365 0.750853 0.061 Uiso 1 1 calc R . . . .
C24 C 0.1519(7) 0.0488(3) 0.4678(2) 0.0409(12) Uani 1 1 d . . . . .
H24A H 0.134287 0.083758 0.448994 0.049 Uiso 1 1 calc R . . . .
H24B H 0.070172 0.045833 0.489357 0.049 Uiso 1 1 calc R . . . .
C5 C 0.6051(8) 0.2011(2) 0.8759(2) 0.0396(12) Uani 1 1 d . . . . .
H5A H 0.510719 0.197600 0.892082 0.048 Uiso 1 1 calc R . . . .
H5B H 0.655080 0.237016 0.886147 0.048 Uiso 1 1 calc R . . . .
C3 C 0.7681(9) 0.1533(3) 0.9480(2) 0.0510(15) Uani 1 1 d . . . . .
H3A H 0.675584 0.155685 0.965211 0.061 Uiso 1 1 calc R . . . .
H3B H 0.831771 0.186956 0.956334 0.061 Uiso 1 1 calc R . . . .
C48 C 1.1652(9) 0.3664(3) 0.8348(3) 0.0558(17) Uani 1 1 d . . . . .
H48 H 1.267587 0.375468 0.848003 0.067 Uiso 1 1 calc R . . . .
C38 C 0.5452(9) 0.4472(3) 0.6530(3) 0.0487(15) Uani 1 1 d . U . . .
H38A H 0.626491 0.449594 0.631239 0.058 Uiso 1 1 calc R . . . .
H38B H 0.582922 0.467572 0.683013 0.058 Uiso 1 1 calc R . . . .
C25 C 0.1383(8) -0.0022(3) 0.4322(3) 0.0534(17) Uani 1 1 d . . . . .
H25A H 0.212902 0.002157 0.408956 0.080 Uiso 1 1 calc GR . . . .
H25B H 0.033533 -0.003738 0.415015 0.080 Uiso 1 1 calc GR . . . .
H25C H 0.160134 -0.036870 0.450508 0.080 Uiso 1 1 calc GR . . . .
C32 C 0.9668(9) 0.1913(3) 0.5228(2) 0.0525(16) Uani 1 1 d . . . . .
H32 H 1.036092 0.169967 0.506422 0.063 Uiso 1 1 calc R . . . .
C33 C 1.0223(8) 0.2219(4) 0.5640(3) 0.0558(18) Uani 1 1 d . . . . .
H33 H 1.129108 0.221757 0.575776 0.067 Uiso 1 1 calc R . . . .
C47 C 1.0929(11) 0.3965(4) 0.7959(3) 0.066(2) Uani 1 1 d . . . . .
H47 H 1.146817 0.425453 0.781807 0.079 Uiso 1 1 calc R . . . .
C2 C 0.8640(15) 0.0998(5) 0.9660(3) 0.086(3) Uani 1 1 d . . . . .
H2A H 0.798621 0.066187 0.959177 0.103 Uiso 1 1 calc R . . . .
H2B H 0.953877 0.096303 0.947697 0.103 Uiso 1 1 calc R . . . .
C60 C 0.6408(18) 0.5604(5) 0.5235(4) 0.101(4) Uani 1 1 d . . . . .
H60A H 0.656494 0.526290 0.542887 0.151 Uiso 1 1 calc GR . . . .
H60B H 0.725958 0.564787 0.503922 0.151 Uiso 1 1 calc GR . . . .
H60C H 0.542900 0.557808 0.502262 0.151 Uiso 1 1 calc GR . . . .
C39 C 0.3963(13) 0.4771(4) 0.6282(4) 0.083(3) Uani 1 1 d . U . . .
H39A H 0.429065 0.511020 0.611874 0.100 Uiso 1 1 calc R . . . .
H39B H 0.346273 0.451897 0.602864 0.100 Uiso 1 1 calc R . . . .
C1 C 0.9215(19) 0.1020(6) 1.0202(4) 0.116(5) Uani 1 1 d . . . . .
H1A H 0.977301 0.137122 1.027701 0.174 Uiso 1 1 calc GR . . . .
H1B H 0.990865 0.070398 1.028869 0.174 Uiso 1 1 calc GR . . . .
H1C H 0.833065 0.099953 1.038654 0.174 Uiso 1 1 calc GR . . . .
C40 C 0.2789(14) 0.4939(6) 0.6589(7) 0.136(6) Uani 1 1 d D U . . .
H40A H 0.207081 0.519122 0.638979 0.163 Uiso 1 1 calc R . . . .
H40B H 0.333280 0.517329 0.684899 0.163 Uiso 1 1 calc R . . . .
C42 C 0.031(2) 0.4362(10) 0.6510(6) 0.188(11) Uani 1 1 d D U . . .
H42A H -0.000881 0.466592 0.628452 0.282 Uiso 1 1 calc GR . . . .
H42B H -0.051588 0.428326 0.670807 0.282 Uiso 1 1 calc GR . . . .
H42C H 0.052682 0.402615 0.632923 0.282 Uiso 1 1 calc GR . . . .
C41 C 0.1773(15) 0.4536(7) 0.6837(6) 0.148(6) Uani 1 1 d D U . . .
H41A H 0.147127 0.471746 0.713049 0.177 Uiso 1 1 calc R . . . .
H41B H 0.238005 0.419787 0.693961 0.177 Uiso 1 1 calc R . . . .

loop_
_atom_site_aniso_label
_atom_site_aniso_U_11
_atom_site_aniso_U_22
_atom_site_aniso_U_33
_atom_site_aniso_U_23
_atom_site_aniso_U_13
_atom_site_aniso_U_12
I14 0.0315(2) 0.0463(2) 0.03674(19) -0.00314(13) -0.00283(14) 0.00587(14)
I31 0.0527(3) 0.0431(2) 0.03441(19) -0.00023(13) 0.01087(16) 0.00156(15)
I50 0.0351(2) 0.0567(2) 0.0552(2) -0.01792(17) -0.00999(17) 0.00588(16)
Cl59 0.0356(8) 0.0770(11) 0.0557(9) 0.0118(8) -0.0164(7) -0.0078(7)
P62 0.0237(7) 0.0421(7) 0.0471(8) -0.0049(6) -0.0005(6) 0.0021(5)
P52 0.0381(8) 0.0249(6) 0.0643(9) -0.0046(6) 0.0258(7) -0.0024(5)
O7 0.0195(17) 0.0336(17) 0.0329(17) -0.0028(13) 0.0047(13) 0.0001(13)
O19 0.0230(18) 0.0273(16) 0.0351(17) -0.0058(13) -0.0004(14) 0.0010(13)
F64 0.0327(19) 0.051(2) 0.063(2) -0.0084(17) -0.0044(16) -0.0034(15)
O36 0.034(2) 0.0221(16) 0.046(2) -0.0013(14) 0.0016(16) 0.0029(14)
F68 0.0339(19) 0.055(2) 0.067(2) -0.0060(18) -0.0082(17) 0.0105(16)
F67 0.039(2) 0.058(2) 0.074(3) -0.014(2) -0.0128(19) -0.0033(17)
F63 0.036(2) 0.047(2) 0.090(3) -0.0046(19) -0.009(2) 0.0086(16)
F66 0.059(3) 0.072(3) 0.056(2) -0.010(2) 0.018(2) 0.000(2)
F55 0.052(2) 0.0388(18) 0.084(3) -0.0092(18) 0.023(2) -0.0041(16)
F65 0.049(2) 0.075(3) 0.059(2) 0.004(2) 0.0115(19) -0.006(2)
N11 0.024(2) 0.0220(18) 0.039(2) -0.0032(15) 0.0049(17) 0.0017(15)
N28 0.026(2) 0.035(2) 0.035(2) 0.0032(17) 0.0024(17) 0.0011(17)
N45 0.036(3) 0.031(2) 0.040(2) -0.0119(18) 0.0030(19) -0.0043(18)
C9 0.016(2) 0.023(2) 0.035(2) -0.0025(17) 0.0008(17) 0.0015(16)
O61 0.070(4) 0.081(4) 0.050(3) 0.001(2) -0.006(3) 0.004(3)
F53 0.042(3) 0.059(3) 0.172(6) -0.009(3) 0.020(3) -0.005(2)
C43 0.019(2) 0.030(2) 0.036(2) -0.0062(19) 0.0048(19) 0.0005(18)
C35 0.021(2) 0.024(2) 0.040(3) -0.0007(19) 0.0010(19) 0.0001(17)
C8 0.014(2) 0.032(2) 0.034(2) -0.0030(18) 0.0032(18) -0.0011(17)
C18 0.014(2) 0.028(2) 0.036(2) -0.0052(18) 0.0020(18) 0.0004(17)
C10 0.024(3) 0.025(2) 0.039(2) 0.0012(19) 0.001(2) -0.0012(18)
C26 0.021(2) 0.027(2) 0.034(2) -0.0015(18) -0.0009(19) 0.0018(18)
C29 0.027(3) 0.034(2) 0.033(2) 0.0053(19) 0.006(2) 0.0000(19)
F56 0.116(5) 0.040(2) 0.220(8) -0.020(3) 0.124(6) -0.013(3)
C13 0.028(3) 0.033(2) 0.031(2) -0.0040(19) -0.003(2) 0.006(2)
C21 0.032(3) 0.027(2) 0.034(2) -0.0029(18) 0.002(2) -0.0040(19)
C30 0.032(3) 0.040(3) 0.031(2) 0.003(2) 0.005(2) 0.006(2)
C22 0.032(3) 0.032(2) 0.035(2) -0.0037(19) 0.000(2) 0.000(2)
C20 0.021(2) 0.033(2) 0.032(2) -0.0025(19) -0.0011(19) -0.0005(19)
C44 0.027(3) 0.031(2) 0.043(3) -0.006(2) 0.003(2) 0.003(2)
C23 0.033(3) 0.036(3) 0.038(3) -0.007(2) 0.005(2) -0.004(2)
F58 0.060(4) 0.054(3) 0.298(12) 0.009(5) 0.033(5) 0.010(3)
C12 0.035(3) 0.027(2) 0.031(2) -0.0038(18) 0.000(2) 0.002(2)
C49 0.035(3) 0.047(3) 0.040(3) -0.015(2) 0.000(2) 0.002(2)
C17 0.032(3) 0.037(3) 0.034(2) -0.009(2) -0.006(2) 0.006(2)
C51 0.034(3) 0.036(3) 0.038(3) -0.013(2) 0.008(2) -0.005(2)
F54 0.191(8) 0.082(4) 0.067(3) -0.019(3) 0.049(4) -0.019(4)
C27 0.026(3) 0.028(2) 0.039(3) 0.0002(19) 0.000(2) 0.0036(19)
C6 0.023(3) 0.040(3) 0.041(3) 0.003(2) 0.012(2) -0.001(2)
C15 0.032(3) 0.044(3) 0.043(3) -0.006(2) 0.003(2) 0.014(2)
F57 0.236(10) 0.073(4) 0.083(4) 0.014(3) 0.068(5) 0.026(5)
C37 0.033(3) 0.031(3) 0.061(4) 0.000(2) 0.006(3) 0.005(2)
C4 0.049(4) 0.046(3) 0.043(3) -0.007(2) 0.008(3) 0.006(3)
C16 0.042(3) 0.049(3) 0.041(3) -0.014(2) 0.001(3) 0.017(3)
C34 0.030(3) 0.058(3) 0.038(3) -0.002(2) -0.003(2) -0.003(3)
C46 0.049(4) 0.047(3) 0.055(4) 0.001(3) 0.003(3) -0.015(3)
C24 0.035(3) 0.043(3) 0.045(3) -0.011(2) 0.004(2) -0.007(2)
C5 0.039(3) 0.041(3) 0.042(3) -0.001(2) 0.014(2) 0.001(2)
C3 0.051(4) 0.064(4) 0.039(3) -0.002(3) 0.008(3) 0.002(3)
C48 0.035(3) 0.061(4) 0.072(5) -0.015(3) 0.006(3) -0.014(3)
C38 0.051(4) 0.033(3) 0.062(4) 0.008(3) 0.011(3) 0.006(3)
C25 0.042(4) 0.064(4) 0.054(4) -0.022(3) 0.006(3) -0.015(3)
C32 0.042(4) 0.073(4) 0.045(3) -0.002(3) 0.014(3) 0.012(3)
C33 0.018(3) 0.086(5) 0.062(4) 0.000(4) 0.000(3) 0.009(3)
C47 0.061(5) 0.069(5) 0.068(5) -0.003(4) 0.009(4) -0.033(4)
C2 0.114(9) 0.091(7) 0.052(4) 0.006(4) 0.005(5) 0.038(6)
C60 0.144(11) 0.088(7) 0.067(6) -0.020(5) 0.004(6) -0.031(7)
C39 0.091(7) 0.050(4) 0.108(8) 0.021(4) 0.007(5) 0.024(4)
C1 0.164(14) 0.126(10) 0.053(5) 0.011(6) -0.005(7) 0.067(10)
C40 0.079(7) 0.139(11) 0.198(16) 0.086(11) 0.054(8) 0.053(6)
C42 0.187(19) 0.24(2) 0.121(14) 0.084(16) -0.025(12) -0.073(17)
C41 0.101(10) 0.165(16) 0.177(16) 0.067(13) 0.023(8) 0.013(9)

loop_
_atom_type_symbol
_atom_type_description
_atom_type_scat_dispersion_real
_atom_type_scat_dispersion_imag
_atom_type_scat_source
C C 0.0181 0.0091 'International Tables Vol C Tables 4.2.6.8 and 6.1.1.4'
H H 0.0000 0.0000 'International Tables Vol C Tables 4.2.6.8 and 6.1.1.4'
Cl Cl 0.3639 0.7018 'International Tables Vol C Tables 4.2.6.8 and 6.1.1.4'
F F 0.0727 0.0534 'International Tables Vol C Tables 4.2.6.8 and 6.1.1.4'
I I -0.3257 6.8362 'International Tables Vol C Tables 4.2.6.8 and 6.1.1.4'
N N 0.0311 0.0180 'International Tables Vol C Tables 4.2.6.8 and 6.1.1.4'
O O 0.0492 0.0322 'International Tables Vol C Tables 4.2.6.8 and 6.1.1.4'
P P 0.2955 0.4335 'International Tables Vol C Tables 4.2.6.8 and 6.1.1.4'

loop_
_exptl_crystal_face_index_h
_exptl_crystal_face_index_k
_exptl_crystal_face_index_l
_exptl_crystal_face_perp_dist
5 -6 2 0.1022
1 -14 7 0.0603
0 14 -7 0.0349
0 -9 -14 0.0421
0 9 14 0.0193
5 -8 2 0.0930
0 15 -4 0.0365
-6 0 0 0.3704
0 -15 4 0.0631

loop_
_geom_angle_atom_site_label_1
_geom_angle_atom_site_label_2
_geom_angle_atom_site_label_3
_geom_angle
_geom_angle_site_symmetry_1
_geom_angle_site_symmetry_3
_geom_angle_publ_flag
F68 P62 F64 90.2(2) . . ?
F68 P62 F63 179.0(3) . . ?
F68 P62 F66 90.3(3) . . ?
F68 P62 F65 90.1(3) . . ?
F67 P62 F64 179.4(3) . . ?
F67 P62 F68 90.3(2) . . ?
F67 P62 F63 90.5(2) . . ?
F67 P62 F66 90.2(3) . . ?
F67 P62 F65 90.6(3) . . ?
F63 P62 F64 89.0(2) . . ?
F66 P62 F64 89.5(2) . . ?
F66 P62 F63 90.2(3) . . ?
F65 P62 F64 89.8(2) . . ?
F65 P62 F63 89.4(3) . . ?
F65 P62 F66 179.2(3) . . ?
F55 P52 F57 88.9(3) . . ?
F53 P52 F55 88.7(3) . . ?
F53 P52 F57 85.8(5) . . ?
F56 P52 F55 175.7(4) . . ?
F56 P52 F53 93.1(3) . . ?
F56 P52 F57 87.3(4) . . ?
F58 P52 F55 90.5(3) . . ?
F58 P52 F53 178.7(5) . . ?
F58 P52 F56 87.6(3) . . ?
F58 P52 F57 93.1(6) . . ?
F54 P52 F55 91.6(3) . . ?
F54 P52 F53 96.7(5) . . ?
F54 P52 F56 92.0(4) . . ?
F54 P52 F58 84.4(5) . . ?
F54 P52 F57 177.5(5) . . ?
C8 O7 C6 115.5(4) . . ?
C18 O19 C20 112.9(4) . . ?
C35 O36 C37 113.4(4) . . ?
C12 N11 C10 118.7(4) . . ?
C12 N11 C17 121.3(5) . . ?
C17 N11 C10 119.9(4) . . ?
C29 N28 C27 119.3(4) . . ?
C34 N28 C29 122.0(5) . . ?
C34 N28 C27 118.6(5) . . ?
C51 N45 C44 119.0(5) . . ?
C46 N45 C44 120.1(5) . . ?
C46 N45 C51 120.9(6) . . ?
C8 C9 C10 120.7(4) . . ?
C18 C9 C8 119.3(4) . . ?
C18 C9 C10 120.0(4) . . ?
C60 O61 H61 109.5 . . ?
C35 C43 C44 120.6(5) . . ?
C8 C43 C35 119.0(4) . . ?
C8 C43 C44 120.4(5) . . ?
O36 C35 C43 118.4(4) . . ?
O36 C35 C26 119.5(5) . . ?
C43 C35 C26 122.1(4) . . ?
O7 C8 C9 119.8(4) . . ?
O7 C8 C43 119.6(4) . . ?
C43 C8 C9 120.6(5) . . ?
O19 C18 C9 118.3(4) . . ?
O19 C18 C26 120.2(5) . . ?
C9 C18 C26 121.5(4) . . ?
N11 C10 C9 110.4(4) . . ?
N11 C10 H10A 109.6 . . ?
N11 C10 H10B 109.6 . . ?
C9 C10 H10A 109.6 . . ?
C9 C10 H10B 109.6 . . ?
H10A C10 H10B 108.1 . . ?
C35 C26 C27 119.4(4) . . ?
C18 C26 C35 117.4(5) . . ?
C18 C26 C27 123.1(4) . . ?
N28 C29 H29 120.5 . . ?
N28 C29 C30 119.0(5) . . ?
C30 C29 H29 120.5 . . ?
C12 C13 I14 118.8(4) . . ?
C12 C13 C15 118.5(5) . . ?
C15 C13 I14 122.7(4) . . ?
H21A C21 H21B 108.1 . . ?
C22 C21 H21A 109.5 . . ?
C22 C21 H21B 109.5 . . ?
C20 C21 H21A 109.5 . . ?
C20 C21 H21B 109.5 . . ?
C20 C21 C22 110.5(4) . . ?
C29 C30 I31 118.9(4) . . ?
C32 C30 I31 121.2(4) . . ?
C32 C30 C29 119.8(5) . . ?
C21 C22 H22A 108.8 . . ?
C21 C22 H22B 108.8 . . ?
H22A C22 H22B 107.7 . . ?
C23 C22 C21 113.8(5) . . ?
C23 C22 H22A 108.8 . . ?
C23 C22 H22B 108.8 . . ?
O19 C20 C21 107.7(4) . . ?
O19 C20 H20A 110.2 . . ?
O19 C20 H20B 110.2 . . ?
C21 C20 H20A 110.2 . . ?
C21 C20 H20B 110.2 . . ?
H20A C20 H20B 108.5 . . ?
N45 C44 C43 112.6(4) . . ?
N45 C44 H44A 109.1 . . ?
N45 C44 H44B 109.1 . . ?
C43 C44 H44A 109.1 . . ?
C43 C44 H44B 109.1 . . ?
H44A C44 H44B 107.8 . . ?
C22 C23 H23A 109.2 . . ?
C22 C23 H23B 109.2 . . ?
H23A C23 H23B 107.9 . . ?
C24 C23 C22 112.0(5) . . ?
C24 C23 H23A 109.2 . . ?
C24 C23 H23B 109.2 . . ?
N11 C12 C13 121.2(5) . . ?
N11 C12 H12 119.4 . . ?
C13 C12 H12 119.4 . . ?
C51 C49 I50 118.7(5) . . ?
C51 C49 C48 119.2(6) . . ?
C48 C49 I50 122.1(5) . . ?
N11 C17 H17 120.1 . . ?
N11 C17 C16 119.7(5) . . ?
C16 C17 H17 120.1 . . ?
N45 C51 C49 120.8(6) . . ?
N45 C51 H51 119.6 . . ?
C49 C51 H51 119.6 . . ?
N28 C27 C26 112.4(4) . . ?
N28 C27 H27A 109.1 . . ?
N28 C27 H27B 109.1 . . ?
C26 C27 H27A 109.1 . . ?
C26 C27 H27B 109.1 . . ?
H27A C27 H27B 107.9 . . ?
O7 C6 H6A 110.2 . . ?
O7 C6 H6B 110.2 . . ?
O7 C6 C5 107.7(4) . . ?
H6A C6 H6B 108.5 . . ?
C5 C6 H6A 110.2 . . ?
C5 C6 H6B 110.2 . . ?
C13 C15 H15 120.5 . . ?
C16 C15 C13 119.0(5) . . ?
C16 C15 H15 120.5 . . ?
O36 C37 H37A 110.1 . . ?
O36 C37 H37B 110.1 . . ?
O36 C37 C38 107.8(5) . . ?
H37A C37 H37B 108.5 . . ?
C38 C37 H37A 110.1 . . ?
C38 C37 H37B 110.1 . . ?
H4A C4 H4B 107.7 . . ?
C5 C4 H4A 108.8 . . ?
C5 C4 H4B 108.8 . . ?
C3 C4 H4A 108.8 . . ?
C3 C4 H4B 108.8 . . ?
C3 C4 C5 113.8(5) . . ?
C17 C16 C15 120.2(5) . . ?
C17 C16 H16 119.9 . . ?
C15 C16 H16 119.9 . . ?
N28 C34 H34 119.9 . . ?
N28 C34 C33 120.3(6) . . ?
C33 C34 H34 119.9 . . ?
N45 C46 H46 120.2 . . ?
N45 C46 C47 119.5(7) . . ?
C47 C46 H46 120.2 . . ?
C23 C24 H24A 109.1 . . ?
C23 C24 H24B 109.1 . . ?
C23 C24 C25 112.7(5) . . ?
H24A C24 H24B 107.8 . . ?
C25 C24 H24A 109.1 . . ?
C25 C24 H24B 109.1 . . ?
C6 C5 C4 114.6(5) . . ?
C6 C5 H5A 108.6 . . ?
C6 C5 H5B 108.6 . . ?
C4 C5 H5A 108.6 . . ?
C4 C5 H5B 108.6 . . ?
H5A C5 H5B 107.6 . . ?
C4 C3 H3A 109.0 . . ?
C4 C3 H3B 109.0 . . ?
C4 C3 C2 113.0(6) . . ?
H3A C3 H3B 107.8 . . ?
C2 C3 H3A 109.0 . . ?
C2 C3 H3B 109.0 . . ?
C49 C48 H48 120.1 . . ?
C47 C48 C49 119.8(7) . . ?
C47 C48 H48 120.1 . . ?
C37 C38 H38A 108.7 . . ?
C37 C38 H38B 108.7 . . ?
C37 C38 C39 114.1(7) . . ?
H38A C38 H38B 107.6 . . ?
C39 C38 H38A 108.7 . . ?
C39 C38 H38B 108.7 . . ?
C24 C25 H25A 109.5 . . ?
C24 C25 H25B 109.5 . . ?
C24 C25 H25C 109.5 . . ?
H25A C25 H25B 109.5 . . ?
H25A C25 H25C 109.5 . . ?
H25B C25 H25C 109.5 . . ?
C30 C32 H32 120.1 . . ?
C33 C32 C30 119.9(6) . . ?
C33 C32 H32 120.1 . . ?
C34 C33 H33 120.5 . . ?
C32 C33 C34 119.0(6) . . ?
C32 C33 H33 120.5 . . ?
C46 C47 H47 120.2 . . ?
C48 C47 C46 119.7(7) . . ?
C48 C47 H47 120.2 . . ?
C3 C2 H2A 109.1 . . ?
C3 C2 H2B 109.1 . . ?
H2A C2 H2B 107.8 . . ?
C1 C2 C3 112.5(8) . . ?
C1 C2 H2A 109.1 . . ?
C1 C2 H2B 109.1 . . ?
O61 C60 H60A 109.5 . . ?
O61 C60 H60B 109.5 . . ?
O61 C60 H60C 109.5 . . ?
H60A C60 H60B 109.5 . . ?
H60A C60 H60C 109.5 . . ?
H60B C60 H60C 109.5 . . ?
C38 C39 H39A 107.8 . . ?
C38 C39 H39B 107.8 . . ?
H39A C39 H39B 107.2 . . ?
C40 C39 C38 117.8(10) . . ?
C40 C39 H39A 107.8 . . ?
C40 C39 H39B 107.8 . . ?
C2 C1 H1A 109.5 . . ?
C2 C1 H1B 109.5 . . ?
C2 C1 H1C 109.5 . . ?
H1A C1 H1B 109.5 . . ?
H1A C1 H1C 109.5 . . ?
H1B C1 H1C 109.5 . . ?
C39 C40 H40A 106.0 . . ?
C39 C40 H40B 106.0 . . ?
C39 C40 C41 125.1(14) . . ?
H40A C40 H40B 106.3 . . ?
C41 C40 H40A 106.0 . . ?
C41 C40 H40B 106.0 . . ?
H42A C42 H42B 109.5 . . ?
H42A C42 H42C 109.5 . . ?
H42B C42 H42C 109.5 . . ?
C41 C42 H42A 109.5 . . ?
C41 C42 H42B 109.5 . . ?
C41 C42 H42C 109.5 . . ?
C40 C41 C42 112.8(14) . . ?
C40 C41 H41A 109.0 . . ?
C40 C41 H41B 109.0 . . ?
C42 C41 H41A 109.0 . . ?
C42 C41 H41B 109.0 . . ?
H41A C41 H41B 107.8 . . ?

loop_
_geom_bond_atom_site_label_1
_geom_bond_atom_site_label_2
_geom_bond_distance
_geom_bond_site_symmetry_2
_geom_bond_publ_flag
I14 C13 2.085(5) . ?
I31 C30 2.094(6) . ?
I50 C49 2.106(6) . ?
P62 F64 1.605(4) . ?
P62 F68 1.592(4) . ?
P62 F67 1.590(4) . ?
P62 F63 1.601(4) . ?
P62 F66 1.595(5) . ?
P62 F65 1.593(5) . ?
P52 F55 1.575(4) . ?
P52 F53 1.574(5) . ?
P52 F56 1.572(5) . ?
P52 F58 1.568(6) . ?
P52 F54 1.545(6) . ?
P52 F57 1.595(6) . ?
O7 C8 1.381(6) . ?
O7 C6 1.471(6) . ?
O19 C18 1.379(6) . ?
O19 C20 1.451(6) . ?
O36 C35 1.375(6) . ?
O36 C37 1.443(7) . ?
N11 C10 1.498(6) . ?
N11 C12 1.339(7) . ?
N11 C17 1.349(7) . ?
N28 C29 1.349(7) . ?
N28 C27 1.481(7) . ?
N28 C34 1.334(8) . ?
N45 C44 1.484(7) . ?
N45 C51 1.343(8) . ?
N45 C46 1.342(8) . ?
C9 C8 1.397(7) . ?
C9 C18 1.394(7) . ?
C9 C10 1.504(6) . ?
O61 H61 0.8200 . ?
O61 C60 1.397(12) . ?
C43 C35 1.392(7) . ?
C43 C8 1.386(7) . ?
C43 C44 1.500(7) . ?
C35 C26 1.399(7) . ?
C18 C26 1.399(7) . ?
C10 H10A 0.9700 . ?
C10 H10B 0.9700 . ?
C26 C27 1.505(7) . ?
C29 H29 0.9300 . ?
C29 C30 1.386(8) . ?
C13 C12 1.381(8) . ?
C13 C15 1.400(7) . ?
C21 H21A 0.9700 . ?
C21 H21B 0.9700 . ?
C21 C22 1.532(7) . ?
C21 C20 1.514(7) . ?
C30 C32 1.375(9) . ?
C22 H22A 0.9700 . ?
C22 H22B 0.9700 . ?
C22 C23 1.523(7) . ?
C20 H20A 0.9700 . ?
C20 H20B 0.9700 . ?
C44 H44A 0.9700 . ?
C44 H44B 0.9700 . ?
C23 H23A 0.9700 . ?
C23 H23B 0.9700 . ?
C23 C24 1.516(8) . ?
C12 H12 0.9300 . ?
C49 C51 1.370(8) . ?
C49 C48 1.374(10) . ?
C17 H17 0.9300 . ?
C17 C16 1.381(8) . ?
C51 H51 0.9300 . ?
C27 H27A 0.9700 . ?
C27 H27B 0.9700 . ?
C6 H6A 0.9700 . ?
C6 H6B 0.9700 . ?
C6 C5 1.505(8) . ?
C15 H15 0.9300 . ?
C15 C16 1.384(8) . ?
C37 H37A 0.9700 . ?
C37 H37B 0.9700 . ?
C37 C38 1.509(8) . ?
C4 H4A 0.9700 . ?
C4 H4B 0.9700 . ?
C4 C5 1.513(9) . ?
C4 C3 1.509(9) . ?
C16 H16 0.9300 . ?
C34 H34 0.9300 . ?
C34 C33 1.387(10) . ?
C46 H46 0.9300 . ?
C46 C47 1.394(11) . ?
C24 H24A 0.9700 . ?
C24 H24B 0.9700 . ?
C24 C25 1.535(8) . ?
C5 H5A 0.9700 . ?
C5 H5B 0.9700 . ?
C3 H3A 0.9700 . ?
C3 H3B 0.9700 . ?
C3 C2 1.544(11) . ?
C48 H48 0.9300 . ?
C48 C47 1.359(12) . ?
C38 H38A 0.9700 . ?
C38 H38B 0.9700 . ?
C38 C39 1.534(11) . ?
C25 H25A 0.9600 . ?
C25 H25B 0.9600 . ?
C25 H25C 0.9600 . ?
C32 H32 0.9300 . ?
C32 C33 1.372(11) . ?
C33 H33 0.9300 . ?
C47 H47 0.9300 . ?
C2 H2A 0.9700 . ?
C2 H2B 0.9700 . ?
C2 C1 1.506(13) . ?
C60 H60A 0.9600 . ?
C60 H60B 0.9600 . ?
C60 H60C 0.9600 . ?
C39 H39A 0.9700 . ?
C39 H39B 0.9700 . ?
C39 C40 1.440(17) . ?
C1 H1A 0.9600 . ?
C1 H1B 0.9600 . ?
C1 H1C 0.9600 . ?
C40 H40A 0.9700 . ?
C40 H40B 0.9700 . ?
C40 C41 1.4997(10) . ?
C42 H42A 0.9600 . ?
C42 H42B 0.9600 . ?
C42 H42C 0.9600 . ?
C42 C41 1.4997(11) . ?
C41 H41A 0.9700 . ?
C41 H41B 0.9700 . ?

loop_
_exptl_oxdiff_crystal_face_indexfrac_h
_exptl_oxdiff_crystal_face_indexfrac_k
_exptl_oxdiff_crystal_face_indexfrac_l
_exptl_oxdiff_crystal_face_x
_exptl_oxdiff_crystal_face_y
_exptl_oxdiff_crystal_face_z
4.9886 -5.7522 1.9447 -0.1228 -0.0391 0.9917
0.6698 -13.8018 6.8422 -0.8663 -0.2587 0.4274
0.1305 13.9496 -7.0710 0.9164 0.2732 -0.2925
0.3507 -8.9905 -14.2972 0.0795 -0.9941 0.0740
0.0864 8.6799 14.4239 -0.0795 0.9968 0.0091
4.6067 -7.8037 2.0518 -0.2413 -0.1286 0.9619
0.0081 14.8706 -3.7187 0.8393 0.4560 -0.2961
-5.5036 -0.3151 -0.0409 -0.2555 -0.1418 -0.9564
0.2551 -14.8356 3.7157 -0.8260 -0.4486 0.3414
